data_1577278
loop_
_publ_author_name
'Ge, Jin'
'Liu, Yaopeng'
'Wu, Xi'
'Li, Zhenghao'
'Zhang, Jie'
'Wang, Xiaosha'
'Liu, Shihan'
'Cheng, Guolin'

_publ_section_title
;
 Construction of axial chirality through addressing the meta constraint in
 Catellani reaction
;
_journal_name_full 'Chemical Science'
_journal_paper_doi 10.1039/D6SC01871H
_journal_year 2026
_chemical_formula_moiety 'C35 H26 N2 O3'
_chemical_formula_sum 'C35 H26 N2 O3'
_chemical_formula_weight 522.58
_space_group_crystal_system orthorhombic
_space_group_IT_number 19
_space_group_name_Hall 'P 2ac 2ab'
_space_group_name_H-M_alt 'P 21 21 21'
_atom_sites_solution_hydrogens geom
_atom_sites_solution_primary dual
_audit_creation_date 2024-11-25
_audit_creation_method
;
Olex2 1.5
(compiled 2022.04.07 svn.rca3783a0 for OlexSys, GUI svn.r6498)
;
_audit_update_record
;
2025-03-05 deposited with the CCDC.	2026-05-19 downloaded from the CCDC.
;
_cell_angle_alpha 90
_cell_angle_beta 90
_cell_angle_gamma 90
_cell_formula_units_Z 8
_cell_length_a 16.31170(10)
_cell_length_b 17.10750(10)
_cell_length_c 18.38360(10)
_cell_measurement_reflns_used 45080
_cell_measurement_temperature 100.00(10)
_cell_measurement_theta_max 74.8520
_cell_measurement_theta_min 3.5450
_cell_volume 5129.99(5)
_computing_cell_refinement 'CrysAlisPro 1.171.43.131a (Rigaku OD, 2024)'
_computing_data_collection 'CrysAlisPro 1.171.43.131a (Rigaku OD, 2024)'
_computing_data_reduction 'CrysAlisPro 1.171.43.131a (Rigaku OD, 2024)'
_computing_molecular_graphics 'Olex2 1.5 (Dolomanov et al., 2009)'
_computing_publication_material 'Olex2 1.5 (Dolomanov et al., 2009)'
_computing_structure_refinement 'SHELXL 2018/3 (Sheldrick, 2015)'
_computing_structure_solution 'SHELXT 2018/2 (Sheldrick, 2018)'
_diffrn_ambient_environment N~2~
_diffrn_ambient_temperature 100.00(10)
_diffrn_detector 'Hybrid Pixel Array Detector'
_diffrn_detector_area_resol_mean 10.0000
_diffrn_detector_type HyPix
_diffrn_measured_fraction_theta_full 1.000
_diffrn_measured_fraction_theta_max 0.986
_diffrn_measurement_details
;
List of Runs (angles in degrees, time in seconds):

  # Type    Start    End  Width  t~exp~   \w     \q     \k     \f   Frames
#--------------------------------------------------------------------------
  1  \w     54.00 178.00   0.50    0.60    --  108.71  15.00-120.00  248
  2  \w    138.00 176.00   0.50    0.60    --  108.71 125.00-120.00   76
  3  \w     82.00 168.00   0.50    0.60    --  108.71  30.00 120.00  172
  4  \w    -33.00 105.00   0.50    0.10    --   43.10   0.00  60.00  276
  5  \w    -12.00  67.00   0.50    0.10    --   43.10 -57.00   0.00  158
  6  \w     40.00  74.00   0.50    0.60    --  108.71 -77.00-150.00   68
  7  \w     43.00  99.00   0.50    0.60    --  108.71 -77.00 -90.00  112
  8  \w     42.00  67.00   0.50    0.60    --  108.71 -61.00 -60.00   50
  9  \w     42.00  68.00   0.50    0.60    --  108.71 -61.00 -30.00   52
 10  \w     39.00  65.00   0.50    0.60    --  108.71 -61.00  90.00   52
 11  \w     38.00  66.00   0.50    0.60    --  108.71 -95.00  60.00   56
 12  \w     39.00 116.00   0.50    0.60    --  108.71-125.00  30.00  154
 13  \w     47.00 118.00   0.50    0.60    --  108.71-126.00 -13.69  142
 14  \w     38.00  97.00   0.50    0.10    --   43.10-125.00  30.00  118
 15  \w     47.00  87.00   0.50    0.60    --  108.71-125.00-120.00   80
 16  \w     73.00 115.00   0.50    0.60    --  108.71-125.00-150.00   84
 17  \w     86.00 116.00   0.50    0.60    --  108.71-125.00-180.00   60
 18  \w     39.00  78.00   0.50    0.60    --  108.71-125.00-180.00   78
 19  \w     64.00 104.00   0.50    0.60    --  108.71 -95.00-120.00   80
 20  \w     69.00  95.00   0.50    0.60    --  108.71 -95.00 -90.00   52
 21  \w     38.00  63.00   0.50    0.60    --  108.71 -95.00 -90.00   50
 22  \w     75.00 105.00   0.50    0.60    --  108.71 -95.00   0.00   60
 23  \w     71.00  96.00   0.50    0.60    --  108.71 -95.00  60.00   50
 24  \w    -76.00 -36.00   0.50    0.60    --  -96.00 125.00 120.00   80
 25  \w    -72.00 -42.00   0.50    0.60    --  -96.00  61.00  90.00   60
 26  \w   -101.00 -45.00   0.50    0.60    --  -96.00  77.00 120.00  112
 27  \w    -50.00 -20.00   0.50    0.60    --  -96.00  45.00 120.00   60
 28  \w    -49.00 -21.00   0.50    0.60    --  -96.00  45.00 -30.00   56
 29  \w    -50.00 -25.00   0.50    0.60    --  -96.00  45.00 -60.00   50
 30  \w    -51.00 -26.00   0.50    0.60    --  -96.00  45.00 -90.00   50
 31  \w    -43.00  12.00   0.50    0.10    --  -43.10  38.00-180.00  110
 32  \w    -91.00 -36.00   0.50    0.60    --  -96.00 125.00-150.00  110
 33  \w    -55.00 -29.00   0.50    0.60    --  -96.00 125.00-120.00   52
 34  \w     -9.00  18.00   0.50    0.10    --  -43.10  19.00  30.00   54
 35  \w   -176.00 -56.00   0.50    0.60    --  -96.00 -15.00   0.00  240
 36  \w   -171.00 -70.00   0.50    0.60    --  -96.00 -45.00 -30.00  202
 37  \w   -107.00 -81.00   0.50    0.60    --  -96.00 -95.00  60.00   52
 38  \w   -113.00 -79.00   0.50    0.10    --  -43.10-125.00  90.00   68
 39  \w   -173.00-130.00   0.50    0.60    --  -96.00 -95.00  60.00   86
 40  \w   -113.00 -31.00   0.50    0.10    --  -43.10 -77.00-120.00  164
;
_diffrn_measurement_device 'four-circle diffractometer'
_diffrn_measurement_device_type 'XtaLAB Synergy, Dualflex, HyPix'
_diffrn_measurement_method '\w scans'
_diffrn_orient_matrix_type 'CrysAlisPro convention (1999,Acta A55,543-557)'
_diffrn_orient_matrix_UB_11 0.0836289000
_diffrn_orient_matrix_UB_12 -0.0286628000
_diffrn_orient_matrix_UB_13 -0.0283482000
_diffrn_orient_matrix_UB_21 0.0238957000
_diffrn_orient_matrix_UB_22 0.0847929000
_diffrn_orient_matrix_UB_23 -0.0186407000
_diffrn_orient_matrix_UB_31 0.0367559000
_diffrn_orient_matrix_UB_32 0.0100464000
_diffrn_orient_matrix_UB_33 0.0766295000
_diffrn_radiation_monochromator mirror
_diffrn_radiation_probe x-ray
_diffrn_radiation_type 'Cu K\a'
_diffrn_radiation_wavelength 1.54184
_diffrn_reflns_av_R_equivalents 0.0378
_diffrn_reflns_av_unetI/netI 0.0231
_diffrn_reflns_Laue_measured_fraction_full 1.000
_diffrn_reflns_Laue_measured_fraction_max 0.986
_diffrn_reflns_limit_h_max 20
_diffrn_reflns_limit_h_min -19
_diffrn_reflns_limit_k_max 20
_diffrn_reflns_limit_k_min -21
_diffrn_reflns_limit_l_max 22
_diffrn_reflns_limit_l_min -16
_diffrn_reflns_number 59048
_diffrn_reflns_point_group_measured_fraction_full 0.999
_diffrn_reflns_point_group_measured_fraction_max 0.978
_diffrn_reflns_theta_full 67.684
_diffrn_reflns_theta_max 75.020
_diffrn_reflns_theta_min 3.529
_diffrn_source 'micro-focus sealed X-ray tube'
_diffrn_source_type 'PhotonJet (Cu) X-ray Source'
_exptl_absorpt_coefficient_mu 0.690
_exptl_absorpt_correction_T_max 1.00000
_exptl_absorpt_correction_T_min 0.73932
_exptl_absorpt_correction_type multi-scan
_exptl_absorpt_process_details
;
CrysAlisPro 1.171.43.131a (Rigaku Oxford Diffraction, 2024)
Empirical absorption correction using spherical harmonics,
implemented in SCALE3 ABSPACK scaling algorithm.
;
_exptl_crystal_density_diffrn 1.353
_exptl_crystal_description block
_exptl_crystal_F_000 2192
_refine_diff_density_max 0.225
_refine_diff_density_min -0.184
_refine_diff_density_rms 0.037
_refine_ls_abs_structure_details
;
 Flack x determined using 4342 quotients [(I+)-(I-)]/[(I+)+(I-)]
 (Parsons, Flack and Wagner, Acta Cryst. B69 (2013) 249-259).
;
_refine_ls_abs_structure_Flack 0.03(6)
_refine_ls_extinction_method none
_refine_ls_goodness_of_fit_ref 1.028
_refine_ls_hydrogen_treatment constr
_refine_ls_matrix_type full
_refine_ls_number_parameters 727
_refine_ls_number_reflns 10347
_refine_ls_number_restraints 0
_refine_ls_restrained_S_all 1.028
_refine_ls_R_factor_all 0.0319
_refine_ls_R_factor_gt 0.0304
_refine_ls_shift/su_max 0.000
_refine_ls_shift/su_mean 0.000
_refine_ls_structure_factor_coef Fsqd
_refine_ls_weighting_details 'w=1/[\s^2^(Fo^2^)+(0.0364P)^2^+1.4597P] where P=(Fo^2^+2Fc^2^)/3'
_refine_ls_weighting_scheme calc
_refine_ls_wR_factor_gt 0.0757
_refine_ls_wR_factor_ref 0.0766
_reflns_Friedel_coverage 0.800
_reflns_Friedel_fraction_full 0.998
_reflns_Friedel_fraction_max 0.967
_reflns_number_gt 10039
_reflns_number_total 10347
_reflns_threshold_expression 'I > 2\s(I)'
_cod_data_source_file d6sc01871h2.cif
_cod_data_source_block exp_1222_auto
_cod_database_code 1577278
_shelx_shelxl_version_number 2018/3
_shelx_space_group_comment
;
The symmetry employed for this shelxl refinement is uniquely defined
by the following loop, which should always be used as a source of
symmetry information in preference to the above space-group names.
They are only intended as comments.
;
_olex2_refinement_description
;
1.a Aromatic/amide H refined with riding coordinates:
 C00I(H00I), C00Q(H00Q), C00X(H00X), C00Z(H00Z), C010(H010), C011(H011),
 C012(H012), C014(H014), C016(H016), C01B(H01B), C01D(H01D), C01E(H01E),
 C01F(H01F), C01G(H01G), C01H(H01L), C01I(H01I), C01J(H01J), C01K(H01K),
 C01L(H01M), C01M(H01N), C01N(H01O), C01P(H01P), C01S(H01S), C01T(H01T),
 C01W(H01W), C01X(H01X), C01Y(H01Y), C01Z(H01Z), C020(H020), C021(H021),
 C022(H022), C023(H023), C024(H024), C025(H025)
1.b Idealised Me refined as rotating group:
 C00W(H00A,H00B,H00C), C01O(H01A,H01C,H01H), C01V(H01Q,H01R,H01U), C026(H02A,
 H02B,H02C), C027(H02D,H02E,H02F), C028(H02G,H02H,H02I)
;
_olex2_submission_special_instructions 'No special instructions were received'
_oxdiff_exptl_absorpt_empirical_details
;
Empirical correction (ABSPACK) includes:
- Absorption correction using spherical harmonics
- Frame scaling
;
_oxdiff_exptl_absorpt_empirical_full_max 1.570
_oxdiff_exptl_absorpt_empirical_full_min 0.802

loop_
_space_group_symop_operation_xyz
'x, y, z'
'-x+1/2, -y, z+1/2'
'-x, y+1/2, -z+1/2'
'x+1/2, -y+1/2, -z'

loop_
_atom_site_label
_atom_site_type_symbol
_atom_site_fract_x
_atom_site_fract_y
_atom_site_fract_z
_atom_site_U_iso_or_equiv
_atom_site_adp_type
_atom_site_occupancy
_atom_site_site_symmetry_order
_atom_site_calc_flag
_atom_site_refinement_flags_posn
_atom_site_refinement_flags_adp
_atom_site_refinement_flags_occupancy
_atom_site_disorder_assembly
_atom_site_disorder_group
O001 O 0.14986(8) 0.21887(8) 0.41560(8) 0.0249(3) Uani 1 1 d . . . . .
O002 O 0.21809(8) 0.50819(9) 0.51060(8) 0.0235(3) Uani 1 1 d . . . . .
O003 O 0.11157(9) 0.17640(9) 0.52604(8) 0.0257(3) Uani 1 1 d . . . . .
O004 O -0.22998(9) 0.49577(9) 0.49640(8) 0.0278(3) Uani 1 1 d . . . . .
O005 O 0.20655(9) 0.80400(9) 0.68046(8) 0.0282(3) Uani 1 1 d . . . . .
O006 O 0.15782(10) 0.68473(9) 0.65373(9) 0.0342(4) Uani 1 1 d . . . . .
N007 N 0.07061(10) 0.45028(9) 0.58025(9) 0.0181(3) Uani 1 1 d . . . . .
N008 N -0.17573(10) 0.54288(10) 0.60265(9) 0.0190(3) Uani 1 1 d . . . . .
N009 N 0.17279(9) 0.45864(9) 0.40235(9) 0.0174(3) Uani 1 1 d . . . . .
N00A N -0.08342(10) 0.54791(10) 0.42028(9) 0.0222(3) Uani 1 1 d . . . . .
C00B C -0.01917(12) 0.36422(11) 0.52919(10) 0.0181(4) Uani 1 1 d . . . . .
C00C C 0.04081(11) 0.38619(11) 0.47445(10) 0.0170(4) Uani 1 1 d . . . . .
C00D C -0.11223(12) 0.22545(11) 0.36683(10) 0.0181(4) Uani 1 1 d . . . . .
C00E C 0.09670(12) 0.19905(11) 0.45754(11) 0.0204(4) Uani 1 1 d . . . . .
C00F C 0.09175(12) 0.43991(11) 0.50862(10) 0.0175(4) Uani 1 1 d . . . . .
C00G C 0.12161(11) 0.41378(11) 0.28488(10) 0.0186(4) Uani 1 1 d . . . . .
C00H C 0.01668(11) 0.30783(11) 0.35695(10) 0.0172(4) Uani 1 1 d . . . . .
C00I C 0.02862(11) 0.30410(11) 0.28229(10) 0.0194(4) Uani 1 1 d . . . . .
H00I H 0.003461 0.263361 0.255183 0.023 Uiso 1 1 calc R U . . .
C00J C -0.01602(12) 0.59264(11) 0.40387(11) 0.0208(4) Uani 1 1 d . . . . .
C00K C 0.16449(12) 0.47337(10) 0.47634(10) 0.0177(4) Uani 1 1 d . . . . .
C00L C 0.11612(11) 0.41346(10) 0.36153(10) 0.0166(4) Uani 1 1 d . . . . .
C00M C -0.02961(12) 0.24165(11) 0.38990(10) 0.0179(4) Uani 1 1 d . . . . .
C00N C 0.00366(11) 0.40390(11) 0.59369(10) 0.0185(4) Uani 1 1 d . . . . .
C00O C 0.05564(11) 0.36792(11) 0.39796(10) 0.0168(4) Uani 1 1 d . . . . .
C00P C -0.10154(12) 0.55990(11) 0.49219(11) 0.0198(4) Uani 1 1 d . . . . .
C00Q C 0.07652(12) 0.35869(12) 0.24675(10) 0.0194(4) Uani 1 1 d . . . . .
H00Q H 0.078588 0.358442 0.195106 0.023 Uiso 1 1 calc R U . . .
C00R C -0.15348(12) 0.15844(11) 0.39514(11) 0.0203(4) Uani 1 1 d . . . . .
C00S C -0.17317(12) 0.52855(11) 0.52799(11) 0.0207(4) Uani 1 1 d . . . . .
C00T C -0.04820(12) 0.61323(11) 0.52377(10) 0.0184(4) Uani 1 1 d . . . . .
C00U C -0.02154(11) 0.69934(11) 0.63473(11) 0.0189(4) Uani 1 1 d . . . . .
C00V C 0.25672(11) 0.46442(12) 0.37630(10) 0.0187(4) Uani 1 1 d . . . . .
C00W C 0.17083(12) 0.47226(12) 0.24131(10) 0.0218(4) Uani 1 1 d . . . . .
H00A H 0.175257 0.521259 0.268645 0.033 Uiso 1 1 calc R U . . .
H00B H 0.143353 0.482149 0.194807 0.033 Uiso 1 1 calc R U . . .
H00C H 0.225793 0.451267 0.232244 0.033 Uiso 1 1 calc R U . . .
C00X C -0.11485(12) 0.11236(11) 0.44918(11) 0.0223(4) Uani 1 1 d . . . . .
H00X H -0.143502 0.069747 0.470434 0.027 Uiso 1 1 calc R U . . .
C00Y C -0.11897(12) 0.59451(12) 0.71708(10) 0.0204(4) Uani 1 1 d . . . . .
C00Z C -0.38402(13) 0.59725(12) 0.66602(11) 0.0239(4) Uani 1 1 d . . . . .
H00Z H -0.415206 0.643378 0.673907 0.029 Uiso 1 1 calc R U . . .
C010 C -0.13405(12) 0.31236(12) 0.59606(11) 0.0230(4) Uani 1 1 d . . . . .
H010 H -0.182980 0.282259 0.597117 0.028 Uiso 1 1 calc R U . . .
C011 C -0.30311(12) 0.60254(12) 0.64271(11) 0.0218(4) Uani 1 1 d . . . . .
H011 H -0.278905 0.652235 0.634321 0.026 Uiso 1 1 calc R U . . .
C012 C -0.15530(12) 0.27336(11) 0.31631(10) 0.0201(4) Uani 1 1 d . . . . .
H012 H -0.130630 0.320137 0.299095 0.024 Uiso 1 1 calc R U . . .
C013 C -0.11789(12) 0.59065(11) 0.64030(10) 0.0190(4) Uani 1 1 d . . . . .
C014 C 0.29501(12) 0.53632(12) 0.36990(10) 0.0214(4) Uani 1 1 d . . . . .
H014 H 0.266370 0.583134 0.381162 0.026 Uiso 1 1 calc R U . . .
C015 C 0.00997(12) 0.63334(11) 0.46687(10) 0.0195(4) Uani 1 1 d . . . . .
C016 C -0.37365(12) 0.45708(12) 0.66570(11) 0.0232(4) Uani 1 1 d . . . . .
H016 H -0.397910 0.407314 0.673623 0.028 Uiso 1 1 calc R U . . .
C017 C -0.06008(11) 0.63525(11) 0.59953(11) 0.0189(4) Uani 1 1 d . . . . .
C018 C 0.00744(11) 0.19190(11) 0.43945(10) 0.0195(4) Uani 1 1 d . . . . .
C019 C -0.25808(12) 0.53506(12) 0.63180(10) 0.0194(4) Uani 1 1 d . . . . .
C01A C 0.01251(12) 0.76751(11) 0.59374(10) 0.0200(4) Uani 1 1 d . . . . .
C01B C 0.29809(12) 0.39556(12) 0.36155(11) 0.0222(4) Uani 1 1 d . . . . .
H01B H 0.271397 0.346605 0.367424 0.027 Uiso 1 1 calc R U . . .
C01C C -0.01274(13) 0.87495(12) 0.50649(11) 0.0245(4) Uani 1 1 d . . . . .
C01D C -0.23294(12) 0.13939(12) 0.36903(11) 0.0235(4) Uani 1 1 d . . . . .
H01D H -0.260222 0.094508 0.387461 0.028 Uiso 1 1 calc R U . . .
C01E C -0.09167(12) 0.31948(11) 0.53157(11) 0.0203(4) Uani 1 1 d . . . . .
H01E H -0.111241 0.294336 0.488891 0.024 Uiso 1 1 calc R U . . .
C01F C -0.23168(13) 0.25296(12) 0.29224(11) 0.0235(4) Uani 1 1 d . . . . .
H01F H -0.258857 0.285248 0.257797 0.028 Uiso 1 1 calc R U . . .
C01G C -0.10685(13) 0.34837(12) 0.66016(11) 0.0234(4) Uani 1 1 d . . . . .
H01G H -0.135971 0.340321 0.704283 0.028 Uiso 1 1 calc R U . . .
C01H C -0.41906(12) 0.52451(13) 0.67772(11) 0.0241(4) Uani 1 1 d . . . . .
H01L H -0.474203 0.520791 0.693985 0.029 Uiso 1 1 calc R U . . .
C01I C 0.37619(13) 0.53882(13) 0.34667(11) 0.0244(4) Uani 1 1 d . . . . .
H01I H 0.403157 0.587735 0.341592 0.029 Uiso 1 1 calc R U . . .
C01J C -0.27075(12) 0.18463(13) 0.31781(12) 0.0254(4) Uani 1 1 d . . . . .
H01J H -0.323061 0.170192 0.299489 0.031 Uiso 1 1 calc R U . . .
C01K C 0.41789(13) 0.47022(14) 0.33092(11) 0.0267(4) Uani 1 1 d . . . . .
H01K H 0.473313 0.472288 0.315162 0.032 Uiso 1 1 calc R U . . .
C01L C -0.07247(12) 0.65228(12) 0.75003(10) 0.0217(4) Uani 1 1 d . . . . .
H01M H -0.070627 0.654801 0.801629 0.026 Uiso 1 1 calc R U . . .
C01M C 0.02404(13) 0.59933(12) 0.33676(11) 0.0242(4) Uani 1 1 d . . . . .
H01N H 0.004603 0.572483 0.294940 0.029 Uiso 1 1 calc R U . . .
C01N C -0.02848(12) 0.70660(12) 0.70970(11) 0.0211(4) Uani 1 1 d . . . . .
H01O H -0.002805 0.749249 0.733704 0.025 Uiso 1 1 calc R U . . .
C01O C 0.10298(12) 0.50667(12) 0.63297(11) 0.0218(4) Uani 1 1 d . . . . .
H01A H 0.134611 0.478946 0.670234 0.033 Uiso 1 1 calc R U . . .
H01C H 0.057403 0.534600 0.656002 0.033 Uiso 1 1 calc R U . . .
H01H H 0.138570 0.544155 0.607917 0.033 Uiso 1 1 calc R U . . .
C01P C 0.08246(12) 0.67736(12) 0.46197(11) 0.0233(4) Uani 1 1 d . . . . .
H01P H 0.104019 0.702597 0.503836 0.028 Uiso 1 1 calc R U . . .
C01Q C 0.09024(12) 0.79798(12) 0.60597(11) 0.0221(4) Uani 1 1 d . . . . .
C01R C 0.15261(13) 0.75455(12) 0.64924(11) 0.0239(4) Uani 1 1 d . . . . .
C01S C -0.03813(13) 0.39543(12) 0.65972(11) 0.0217(4) Uani 1 1 d . . . . .
H01S H -0.019881 0.421086 0.702598 0.026 Uiso 1 1 calc R U . . .
C01T C -0.03669(12) 0.12879(11) 0.47092(11) 0.0222(4) Uani 1 1 d . . . . .
H01T H -0.011550 0.097697 0.507465 0.027 Uiso 1 1 calc R U . . .
C01U C -0.04175(12) 0.80818(11) 0.54524(10) 0.0211(4) Uani 1 1 d . . . . .
C01V C -0.16548(13) 0.53841(13) 0.76570(11) 0.0244(4) Uani 1 1 d . . . . .
H01Q H -0.221830 0.557088 0.772044 0.037 Uiso 1 1 calc R U . . .
H01R H -0.138426 0.535423 0.813214 0.037 Uiso 1 1 calc R U . . .
H01U H -0.166283 0.486441 0.743289 0.037 Uiso 1 1 calc R U . . .
C01W C 0.11647(14) 0.86729(12) 0.56972(11) 0.0258(4) Uani 1 1 d . . . . .
H01W H 0.168931 0.888597 0.580236 0.031 Uiso 1 1 calc R U . . .
C01X C 0.09249(13) 0.64612(12) 0.33353(11) 0.0249(4) Uani 1 1 d . . . . .
H01X H 0.120047 0.653079 0.288470 0.030 Uiso 1 1 calc R U . . .
C01Y C 0.37888(13) 0.39868(13) 0.33812(12) 0.0267(4) Uani 1 1 d . . . . .
H01Y H 0.407454 0.351786 0.327006 0.032 Uiso 1 1 calc R U . . .
C01Z C -0.29289(12) 0.46209(12) 0.64214(11) 0.0215(4) Uani 1 1 d . . . . .
H01Z H -0.261947 0.416025 0.633238 0.026 Uiso 1 1 calc R U . . .
C020 C 0.12205(13) 0.68371(12) 0.39611(12) 0.0256(4) Uani 1 1 d . . . . .
H020 H 0.170555 0.714265 0.392937 0.031 Uiso 1 1 calc R U . . .
C021 C -0.12506(13) 0.78600(12) 0.53449(11) 0.0239(4) Uani 1 1 d . . . . .
H021 H -0.146762 0.743294 0.561335 0.029 Uiso 1 1 calc R U . . .
C022 C -0.14416(14) 0.88836(13) 0.44648(11) 0.0299(5) Uani 1 1 d . . . . .
H022 H -0.178439 0.914279 0.412362 0.036 Uiso 1 1 calc R U . . .
C023 C -0.06564(14) 0.91295(13) 0.45659(11) 0.0283(5) Uani 1 1 d . . . . .
H023 H -0.045893 0.956457 0.429676 0.034 Uiso 1 1 calc R U . . .
C024 C -0.17454(13) 0.82471(13) 0.48644(11) 0.0280(4) Uani 1 1 d . . . . .
H024 H -0.229762 0.808438 0.480067 0.034 Uiso 1 1 calc R U . . .
C025 C 0.06732(14) 0.90317(12) 0.52033(12) 0.0276(4) Uani 1 1 d . . . . .
H025 H 0.086881 0.947700 0.494799 0.033 Uiso 1 1 calc R U . . .
C026 C 0.19759(13) 0.17348(14) 0.54538(13) 0.0302(5) Uani 1 1 d . . . . .
H02A H 0.226321 0.137690 0.512474 0.045 Uiso 1 1 calc R U . . .
H02B H 0.203244 0.154902 0.595554 0.045 Uiso 1 1 calc R U . . .
H02C H 0.221413 0.225877 0.541187 0.045 Uiso 1 1 calc R U . . .
C027 C -0.12256(15) 0.49431(14) 0.36954(12) 0.0305(5) Uani 1 1 d . . . . .
H02D H -0.158522 0.523722 0.336756 0.046 Uiso 1 1 calc R U . . .
H02E H -0.155031 0.455919 0.396650 0.046 Uiso 1 1 calc R U . . .
H02F H -0.080483 0.467216 0.341042 0.046 Uiso 1 1 calc R U . . .
C028 C 0.27583(15) 0.76748(16) 0.71575(14) 0.0366(5) Uani 1 1 d . . . . .
H02G H 0.310578 0.742333 0.679090 0.055 Uiso 1 1 calc R U . . .
H02H H 0.256227 0.728106 0.750343 0.055 Uiso 1 1 calc R U . . .
H02I H 0.307673 0.807221 0.741742 0.055 Uiso 1 1 calc R U . . .

loop_
_atom_site_aniso_label
_atom_site_aniso_U_11
_atom_site_aniso_U_22
_atom_site_aniso_U_33
_atom_site_aniso_U_23
_atom_site_aniso_U_13
_atom_site_aniso_U_12
O001 0.0180(7) 0.0251(7) 0.0315(7) 0.0019(6) 0.0003(6) 0.0004(6)
O002 0.0206(7) 0.0275(7) 0.0223(7) -0.0041(6) -0.0012(6) -0.0067(6)
O003 0.0210(7) 0.0318(7) 0.0244(7) 0.0001(6) -0.0040(6) 0.0013(6)
O004 0.0257(7) 0.0319(8) 0.0259(7) -0.0060(6) 0.0011(6) -0.0096(6)
O005 0.0236(7) 0.0309(8) 0.0300(7) -0.0062(6) -0.0047(6) -0.0012(6)
O006 0.0303(8) 0.0255(8) 0.0469(9) 0.0039(7) -0.0100(7) -0.0009(6)
N007 0.0173(8) 0.0196(8) 0.0174(7) -0.0021(6) 0.0008(6) -0.0008(6)
N008 0.0171(8) 0.0193(8) 0.0206(8) 0.0002(6) 0.0014(6) -0.0008(6)
N009 0.0154(7) 0.0184(7) 0.0185(7) 0.0001(6) 0.0010(6) -0.0027(6)
N00A 0.0222(8) 0.0237(8) 0.0208(8) -0.0020(7) 0.0007(7) -0.0030(7)
C00B 0.0180(9) 0.0165(8) 0.0197(9) 0.0006(7) 0.0017(7) 0.0024(7)
C00C 0.0151(8) 0.0158(8) 0.0203(9) 0.0010(7) -0.0008(7) 0.0012(7)
C00D 0.0180(9) 0.0171(8) 0.0191(8) -0.0040(7) 0.0018(7) -0.0004(7)
C00E 0.0209(9) 0.0160(8) 0.0244(9) -0.0013(7) -0.0010(8) 0.0020(7)
C00F 0.0171(9) 0.0178(8) 0.0176(9) 0.0002(7) -0.0001(7) 0.0020(7)
C00G 0.0160(9) 0.0207(9) 0.0191(9) 0.0012(7) 0.0014(7) 0.0014(8)
C00H 0.0127(8) 0.0180(9) 0.0207(9) -0.0003(7) -0.0005(7) -0.0002(7)
C00I 0.0165(9) 0.0213(9) 0.0204(9) -0.0041(7) -0.0012(7) -0.0001(7)
C00J 0.0211(9) 0.0191(9) 0.0223(9) 0.0001(8) 0.0005(8) 0.0017(7)
C00K 0.0189(9) 0.0153(8) 0.0188(9) -0.0003(7) -0.0010(7) 0.0000(7)
C00L 0.0148(8) 0.0155(8) 0.0194(9) -0.0015(7) -0.0005(7) 0.0002(7)
C00M 0.0164(9) 0.0183(9) 0.0191(9) -0.0036(7) 0.0027(7) -0.0005(7)
C00N 0.0167(9) 0.0176(9) 0.0211(9) 0.0021(7) 0.0020(7) 0.0036(7)
C00O 0.0147(8) 0.0169(9) 0.0188(9) 0.0010(7) 0.0000(7) 0.0014(7)
C00P 0.0204(9) 0.0180(9) 0.0210(9) -0.0006(7) 0.0000(8) 0.0012(7)
C00Q 0.0158(9) 0.0262(10) 0.0161(8) -0.0002(7) -0.0001(7) 0.0006(8)
C00R 0.0181(9) 0.0188(9) 0.0241(9) -0.0044(7) 0.0026(7) -0.0011(7)
C00S 0.0207(9) 0.0182(9) 0.0231(9) -0.0009(7) 0.0014(8) -0.0006(7)
C00T 0.0171(9) 0.0174(9) 0.0207(9) 0.0023(7) -0.0002(7) 0.0017(7)
C00U 0.0145(8) 0.0204(9) 0.0217(9) 0.0009(7) -0.0012(7) 0.0027(7)
C00V 0.0153(9) 0.0225(9) 0.0183(8) -0.0010(7) -0.0010(7) -0.0016(7)
C00W 0.0221(10) 0.0245(9) 0.0190(9) 0.0020(7) -0.0001(7) -0.0041(8)
C00X 0.0214(9) 0.0178(9) 0.0277(10) 0.0009(7) 0.0042(8) -0.0030(7)
C00Y 0.0172(9) 0.0236(9) 0.0203(9) 0.0023(7) 0.0010(7) 0.0030(8)
C00Z 0.0218(10) 0.0270(10) 0.0229(10) -0.0033(8) -0.0006(8) 0.0048(8)
C010 0.0200(9) 0.0191(9) 0.0300(10) 0.0016(8) 0.0057(8) 0.0005(7)
C011 0.0222(10) 0.0217(10) 0.0215(9) -0.0005(8) -0.0015(8) 0.0002(8)
C012 0.0182(9) 0.0212(9) 0.0210(9) -0.0025(7) 0.0029(7) -0.0012(7)
C013 0.0176(9) 0.0171(8) 0.0221(9) -0.0002(7) -0.0015(7) 0.0021(7)
C014 0.0212(9) 0.0224(9) 0.0205(9) -0.0037(8) 0.0006(7) -0.0022(8)
C015 0.0191(9) 0.0182(9) 0.0211(9) 0.0020(7) 0.0007(7) 0.0035(7)
C016 0.0223(10) 0.0259(10) 0.0216(9) 0.0000(8) -0.0003(8) -0.0047(8)
C017 0.0157(8) 0.0195(9) 0.0213(9) 0.0012(7) -0.0009(7) 0.0030(7)
C018 0.0177(9) 0.0189(9) 0.0219(9) -0.0036(7) 0.0012(7) 0.0007(7)
C019 0.0161(9) 0.0243(10) 0.0179(8) -0.0012(7) -0.0004(7) -0.0007(8)
C01A 0.0221(9) 0.0188(9) 0.0192(9) -0.0032(7) 0.0011(7) -0.0001(7)
C01B 0.0202(10) 0.0216(9) 0.0247(10) -0.0002(8) -0.0001(8) -0.0007(8)
C01C 0.0317(11) 0.0210(9) 0.0208(9) -0.0011(7) 0.0060(8) 0.0058(8)
C01D 0.0199(9) 0.0209(9) 0.0296(10) -0.0039(8) 0.0031(8) -0.0044(7)
C01E 0.0190(9) 0.0186(9) 0.0235(9) -0.0015(7) 0.0016(7) 0.0001(7)
C01F 0.0195(9) 0.0269(10) 0.0240(9) -0.0013(8) -0.0005(8) 0.0024(8)
C01G 0.0222(10) 0.0245(10) 0.0235(10) 0.0037(8) 0.0070(8) 0.0030(8)
C01H 0.0175(9) 0.0344(11) 0.0205(9) -0.0005(8) 0.0004(8) -0.0009(8)
C01I 0.0236(10) 0.0289(10) 0.0208(9) -0.0025(8) 0.0022(8) -0.0105(8)
C01J 0.0156(9) 0.0303(10) 0.0303(10) -0.0053(9) -0.0011(8) -0.0041(8)
C01K 0.0157(9) 0.0400(12) 0.0246(10) -0.0030(9) 0.0030(8) -0.0036(9)
C01L 0.0192(9) 0.0273(10) 0.0185(9) -0.0005(7) -0.0020(7) 0.0035(8)
C01M 0.0271(10) 0.0242(10) 0.0213(10) -0.0005(8) 0.0021(8) 0.0019(8)
C01N 0.0187(9) 0.0220(10) 0.0227(9) -0.0017(8) -0.0040(7) 0.0004(7)
C01O 0.0196(9) 0.0241(9) 0.0217(9) -0.0065(8) -0.0017(8) 0.0011(8)
C01P 0.0231(10) 0.0198(9) 0.0269(10) -0.0030(8) 0.0020(8) -0.0005(8)
C01Q 0.0232(10) 0.0223(10) 0.0207(9) -0.0026(7) 0.0014(8) -0.0008(8)
C01R 0.0218(10) 0.0261(10) 0.0239(10) -0.0025(8) 0.0031(8) -0.0028(8)
C01S 0.0236(10) 0.0239(10) 0.0174(9) -0.0006(7) 0.0018(7) 0.0033(8)
C01T 0.0219(10) 0.0192(9) 0.0254(10) 0.0010(8) 0.0011(8) 0.0010(8)
C01U 0.0249(10) 0.0190(9) 0.0195(9) -0.0030(7) 0.0017(8) 0.0043(8)
C01V 0.0231(10) 0.0285(10) 0.0217(9) 0.0019(8) 0.0007(8) -0.0005(8)
C01W 0.0275(10) 0.0230(10) 0.0267(10) -0.0042(8) 0.0039(8) -0.0072(9)
C01X 0.0280(10) 0.0223(10) 0.0244(10) 0.0033(8) 0.0076(8) 0.0029(8)
C01Y 0.0223(10) 0.0296(11) 0.0282(10) -0.0029(9) 0.0025(8) 0.0042(8)
C01Z 0.0212(9) 0.0210(9) 0.0223(9) -0.0004(8) 0.0008(8) 0.0005(8)
C020 0.0238(10) 0.0207(9) 0.0321(11) 0.0005(8) 0.0050(8) -0.0011(8)
C021 0.0261(10) 0.0220(9) 0.0235(9) -0.0009(8) 0.0023(8) 0.0052(8)
C022 0.0334(11) 0.0341(11) 0.0222(10) 0.0038(8) 0.0032(9) 0.0153(9)
C023 0.0374(12) 0.0246(10) 0.0229(10) 0.0034(8) 0.0079(9) 0.0106(9)
C024 0.0252(10) 0.0344(11) 0.0246(10) -0.0031(9) 0.0014(8) 0.0099(9)
C025 0.0356(12) 0.0208(9) 0.0264(10) 0.0002(8) 0.0066(9) -0.0018(8)
C026 0.0235(10) 0.0349(12) 0.0321(11) -0.0018(9) -0.0091(9) 0.0029(9)
C027 0.0314(12) 0.0351(11) 0.0248(10) -0.0101(9) 0.0030(9) -0.0094(10)
C028 0.0264(11) 0.0433(13) 0.0400(13) -0.0039(11) -0.0094(10) 0.0013(10)

loop_
_atom_type_symbol
_atom_type_description
_atom_type_scat_dispersion_real
_atom_type_scat_dispersion_imag
_atom_type_scat_source
C C 0.0181 0.0091 'International Tables Vol C Tables 4.2.6.8 and 6.1.1.4'
H H 0.0000 0.0000 'International Tables Vol C Tables 4.2.6.8 and 6.1.1.4'
N N 0.0311 0.0180 'International Tables Vol C Tables 4.2.6.8 and 6.1.1.4'
O O 0.0492 0.0322 'International Tables Vol C Tables 4.2.6.8 and 6.1.1.4'

loop_
_geom_angle_atom_site_label_1
_geom_angle_atom_site_label_2
_geom_angle_atom_site_label_3
_geom_angle
_geom_angle_site_symmetry_1
_geom_angle_site_symmetry_3
_geom_angle_publ_flag
C00E O003 C026 114.59(16) . . ?
C01R O005 C028 115.46(17) . . ?
C00F N007 C01O 128.96(17) . . ?
C00N N007 C00F 107.33(16) . . ?
C00N N007 C01O 123.24(16) . . ?
C00S N008 C013 123.92(16) . . ?
C00S N008 C019 112.00(16) . . ?
C013 N008 C019 119.02(15) . . ?
C00K N009 C00L 123.54(16) . . ?
C00K N009 C00V 113.70(15) . . ?
C00L N009 C00V 118.43(15) . . ?
C00J N00A C027 124.16(17) . . ?
C00P N00A C00J 107.53(16) . . ?
C00P N00A C027 128.18(17) . . ?
C00N C00B C00C 106.19(16) . . ?
C01E C00B C00C 136.64(18) . . ?
C01E C00B C00N 117.06(17) . . ?
C00B C00C C00O 136.30(17) . . ?
C00F C00C C00B 105.11(16) . . ?
C00F C00C C00O 118.55(17) . . ?
C00R C00D C00M 119.24(18) . . ?
C012 C00D C00M 122.89(17) . . ?
C012 C00D C00R 117.87(17) . . ?
O001 C00E O003 123.42(18) . . ?
O001 C00E C018 125.33(18) . . ?
O003 C00E C018 111.15(17) . . ?
N007 C00F C00C 111.66(17) . . ?
N007 C00F C00K 123.31(17) . . ?
C00C C00F C00K 124.58(17) . . ?
C00L C00G C00W 124.39(17) . . ?
C00Q C00G C00L 117.94(17) . . ?
C00Q C00G C00W 117.63(17) . . ?
C00I C00H C00M 116.00(17) . . ?
C00I C00H C00O 119.60(17) . . ?
C00O C00H C00M 124.03(17) . . ?
C00H C00I H00I 119.5 . . ?
C00Q C00I C00H 121.06(18) . . ?
C00Q C00I H00I 119.5 . . ?
N00A C00J C015 109.51(17) . . ?
N00A C00J C01M 127.77(18) . . ?
C01M C00J C015 122.72(18) . . ?
O002 C00K N009 121.27(17) . . ?
O002 C00K C00F 124.38(17) . . ?
N009 C00K C00F 114.22(16) . . ?
N009 C00L C00O 120.02(16) . . ?
C00G C00L N009 118.96(17) . . ?
C00G C00L C00O 121.01(17) . . ?
C00D C00M C00H 120.07(17) . . ?
C018 C00M C00D 118.93(17) . . ?
C018 C00M C00H 120.88(17) . . ?
N007 C00N C00B 109.61(16) . . ?
N007 C00N C01S 127.12(18) . . ?
C01S C00N C00B 123.26(18) . . ?
C00H C00O C00C 126.15(17) . . ?
C00L C00O C00C 116.76(16) . . ?
C00L C00O C00H 117.07(16) . . ?
N00A C00P C00S 123.96(18) . . ?
N00A C00P C00T 111.52(17) . . ?
C00T C00P C00S 124.10(18) . . ?
C00G C00Q H00Q 119.3 . . ?
C00I C00Q C00G 121.37(17) . . ?
C00I C00Q H00Q 119.3 . . ?
C00X C00R C00D 119.55(17) . . ?
C00X C00R C01D 121.03(18) . . ?
C01D C00R C00D 119.42(18) . . ?
O004 C00S N008 121.51(18) . . ?
O004 C00S C00P 124.34(18) . . ?
N008 C00S C00P 114.04(17) . . ?
C00P C00T C015 105.30(17) . . ?
C00P C00T C017 119.13(17) . . ?
C015 C00T C017 135.57(18) . . ?
C017 C00U C01A 122.47(17) . . ?
C01N C00U C017 119.04(18) . . ?
C01N C00U C01A 117.44(18) . . ?
C014 C00V N009 120.89(18) . . ?
C014 C00V C01B 121.30(18) . . ?
C01B C00V N009 117.75(17) . . ?
C00G C00W H00A 109.5 . . ?
C00G C00W H00B 109.5 . . ?
C00G C00W H00C 109.5 . . ?
H00A C00W H00B 109.5 . . ?
H00A C00W H00C 109.5 . . ?
H00B C00W H00C 109.5 . . ?
C00R C00X H00X 119.8 . . ?
C01T C00X C00R 120.41(18) . . ?
C01T C00X H00X 119.8 . . ?
C013 C00Y C01V 124.46(19) . . ?
C01L C00Y C013 117.60(18) . . ?
C01L C00Y C01V 117.91(17) . . ?
C011 C00Z H00Z 120.1 . . ?
C01H C00Z H00Z 120.1 . . ?
C01H C00Z C011 119.84(19) . . ?
C01E C010 H010 119.1 . . ?
C01E C010 C01G 121.72(19) . . ?
C01G C010 H010 119.1 . . ?
C00Z C011 H011 120.2 . . ?
C019 C011 C00Z 119.64(19) . . ?
C019 C011 H011 120.2 . . ?
C00D C012 H012 119.5 . . ?
C01F C012 C00D 120.91(18) . . ?
C01F C012 H012 119.5 . . ?
C00Y C013 N008 120.19(18) . . ?
C00Y C013 C017 120.55(18) . . ?
C017 C013 N008 119.25(17) . . ?
C00V C014 H014 120.6 . . ?
C00V C014 C01I 118.85(19) . . ?
C01I C014 H014 120.6 . . ?
C00J C015 C00T 106.06(17) . . ?
C01P C015 C00J 117.58(18) . . ?
C01P C015 C00T 136.27(19) . . ?
C01H C016 H016 119.9 . . ?
C01H C016 C01Z 120.27(19) . . ?
C01Z C016 H016 119.9 . . ?
C00U C017 C00T 125.23(18) . . ?
C00U C017 C013 117.80(17) . . ?
C013 C017 C00T 116.90(17) . . ?
C00M C018 C00E 121.30(18) . . ?
C00M C018 C01T 120.91(18) . . ?
C01T C018 C00E 117.64(17) . . ?
C011 C019 N008 117.90(18) . . ?
C011 C019 C01Z 120.99(18) . . ?
C01Z C019 N008 120.87(18) . . ?
C01Q C01A C00U 123.36(18) . . ?
C01Q C01A C01U 118.76(18) . . ?
C01U C01A C00U 117.51(17) . . ?
C00V C01B H01B 120.3 . . ?
C00V C01B C01Y 119.40(19) . . ?
C01Y C01B H01B 120.3 . . ?
C023 C01C C01U 119.2(2) . . ?
C025 C01C C01U 119.29(19) . . ?
C025 C01C C023 121.4(2) . . ?
C00R C01D H01D 119.5 . . ?
C01J C01D C00R 121.01(19) . . ?
C01J C01D H01D 119.5 . . ?
C00B C01E H01E 120.1 . . ?
C010 C01E C00B 119.72(18) . . ?
C010 C01E H01E 120.1 . . ?
C012 C01F H01F 119.5 . . ?
C012 C01F C01J 120.98(19) . . ?
C01J C01F H01F 119.5 . . ?
C010 C01G H01G 119.7 . . ?
C01S C01G C010 120.57(19) . . ?
C01S C01G H01G 119.7 . . ?
C00Z C01H C016 120.08(19) . . ?
C00Z C01H H01L 120.0 . . ?
C016 C01H H01L 120.0 . . ?
C014 C01I H01I 119.8 . . ?
C01K C01I C014 120.30(19) . . ?
C01K C01I H01I 119.8 . . ?
C01D C01J C01F 119.65(18) . . ?
C01D C01J H01J 120.2 . . ?
C01F C01J H01J 120.2 . . ?
C01I C01K H01K 119.9 . . ?
C01Y C01K C01I 120.15(19) . . ?
C01Y C01K H01K 119.9 . . ?
C00Y C01L H01M 119.1 . . ?
C00Y C01L C01N 121.79(18) . . ?
C01N C01L H01M 119.1 . . ?
C00J C01M H01N 121.2 . . ?
C01X C01M C00J 117.66(19) . . ?
C01X C01M H01N 121.2 . . ?
C00U C01N H01O 119.6 . . ?
C01L C01N C00U 120.82(18) . . ?
C01L C01N H01O 119.6 . . ?
N007 C01O H01A 109.5 . . ?
N007 C01O H01C 109.5 . . ?
N007 C01O H01H 109.5 . . ?
H01A C01O H01C 109.5 . . ?
H01A C01O H01H 109.5 . . ?
H01C C01O H01H 109.5 . . ?
C015 C01P H01P 120.2 . . ?
C020 C01P C015 119.58(19) . . ?
C020 C01P H01P 120.2 . . ?
C01A C01Q C01R 121.51(18) . . ?
C01A C01Q C01W 120.68(19) . . ?
C01W C01Q C01R 117.33(18) . . ?
O005 C01R C01Q 111.09(17) . . ?
O006 C01R O005 123.3(2) . . ?
O006 C01R C01Q 125.53(19) . . ?
C00N C01S H01S 121.3 . . ?
C01G C01S C00N 117.45(18) . . ?
C01G C01S H01S 121.3 . . ?
C00X C01T C018 120.69(18) . . ?
C00X C01T H01T 119.7 . . ?
C018 C01T H01T 119.7 . . ?
C01C C01U C01A 119.57(19) . . ?
C021 C01U C01A 123.02(18) . . ?
C021 C01U C01C 117.40(18) . . ?
C00Y C01V H01Q 109.5 . . ?
C00Y C01V H01R 109.5 . . ?
C00Y C01V H01U 109.5 . . ?
H01Q C01V H01R 109.5 . . ?
H01Q C01V H01U 109.5 . . ?
H01R C01V H01U 109.5 . . ?
C01Q C01W H01W 119.6 . . ?
C025 C01W C01Q 120.7(2) . . ?
C025 C01W H01W 119.6 . . ?
C01M C01X H01X 119.7 . . ?
C01M C01X C020 120.69(19) . . ?
C020 C01X H01X 119.7 . . ?
C01B C01Y H01Y 120.0 . . ?
C01K C01Y C01B 120.0(2) . . ?
C01K C01Y H01Y 120.0 . . ?
C016 C01Z H01Z 120.4 . . ?
C019 C01Z C016 119.16(19) . . ?
C019 C01Z H01Z 120.4 . . ?
C01P C020 C01X 121.57(19) . . ?
C01P C020 H020 119.2 . . ?
C01X C020 H020 119.2 . . ?
C01U C021 H021 119.2 . . ?
C024 C021 C01U 121.6(2) . . ?
C024 C021 H021 119.2 . . ?
C023 C022 H022 120.0 . . ?
C023 C022 C024 120.0(2) . . ?
C024 C022 H022 120.0 . . ?
C01C C023 H023 119.3 . . ?
C022 C023 C01C 121.3(2) . . ?
C022 C023 H023 119.3 . . ?
C021 C024 C022 120.4(2) . . ?
C021 C024 H024 119.8 . . ?
C022 C024 H024 119.8 . . ?
C01C C025 H025 119.6 . . ?
C01W C025 C01C 120.71(19) . . ?
C01W C025 H025 119.6 . . ?
O003 C026 H02A 109.5 . . ?
O003 C026 H02B 109.5 . . ?
O003 C026 H02C 109.5 . . ?
H02A C026 H02B 109.5 . . ?
H02A C026 H02C 109.5 . . ?
H02B C026 H02C 109.5 . . ?
N00A C027 H02D 109.5 . . ?
N00A C027 H02E 109.5 . . ?
N00A C027 H02F 109.5 . . ?
H02D C027 H02E 109.5 . . ?
H02D C027 H02F 109.5 . . ?
H02E C027 H02F 109.5 . . ?
O005 C028 H02G 109.5 . . ?
O005 C028 H02H 109.5 . . ?
O005 C028 H02I 109.5 . . ?
H02G C028 H02H 109.5 . . ?
H02G C028 H02I 109.5 . . ?
H02H C028 H02I 109.5 . . ?

loop_
_geom_bond_atom_site_label_1
_geom_bond_atom_site_label_2
_geom_bond_distance
_geom_bond_site_symmetry_2
_geom_bond_publ_flag
O001 C00E 1.209(2) . ?
O002 C00K 1.231(2) . ?
O003 C00E 1.340(2) . ?
O003 C026 1.448(2) . ?
O004 C00S 1.229(2) . ?
O005 C01R 1.349(3) . ?
O005 C028 1.445(3) . ?
O006 C01R 1.200(3) . ?
N007 C00F 1.373(2) . ?
N007 C00N 1.372(2) . ?
N007 C01O 1.466(2) . ?
N008 C00S 1.395(3) . ?
N008 C013 1.427(2) . ?
N008 C019 1.452(2) . ?
N009 C00K 1.390(2) . ?
N009 C00L 1.419(2) . ?
N009 C00V 1.454(2) . ?
N00A C00J 1.373(3) . ?
N00A C00P 1.370(3) . ?
N00A C027 1.455(3) . ?
C00B C00C 1.453(3) . ?
C00B C00N 1.416(3) . ?
C00B C01E 1.409(3) . ?
C00C C00F 1.389(3) . ?
C00C C00O 1.461(3) . ?
C00D C00M 1.440(3) . ?
C00D C00R 1.428(3) . ?
C00D C012 1.424(3) . ?
C00E C018 1.499(3) . ?
C00F C00K 1.445(3) . ?
C00G C00L 1.412(3) . ?
C00G C00Q 1.386(3) . ?
C00G C00W 1.512(3) . ?
C00H C00I 1.388(3) . ?
C00H C00M 1.489(3) . ?
C00H C00O 1.424(3) . ?
C00I H00I 0.9500 . ?
C00I C00Q 1.382(3) . ?
C00J C015 1.416(3) . ?
C00J C01M 1.401(3) . ?
C00L C00O 1.424(3) . ?
C00M C018 1.385(3) . ?
C00N C01S 1.400(3) . ?
C00P C00S 1.444(3) . ?
C00P C00T 1.388(3) . ?
C00Q H00Q 0.9500 . ?
C00R C00X 1.416(3) . ?
C00R C01D 1.420(3) . ?
C00T C015 1.453(3) . ?
C00T C017 1.456(3) . ?
C00U C017 1.420(3) . ?
C00U C01A 1.495(3) . ?
C00U C01N 1.388(3) . ?
C00V C014 1.384(3) . ?
C00V C01B 1.384(3) . ?
C00W H00A 0.9800 . ?
C00W H00B 0.9800 . ?
C00W H00C 0.9800 . ?
C00X H00X 0.9500 . ?
C00X C01T 1.365(3) . ?
C00Y C013 1.413(3) . ?
C00Y C01L 1.385(3) . ?
C00Y C01V 1.515(3) . ?
C00Z H00Z 0.9500 . ?
C00Z C011 1.391(3) . ?
C00Z C01H 1.386(3) . ?
C010 H010 0.9500 . ?
C010 C01E 1.378(3) . ?
C010 C01G 1.402(3) . ?
C011 H011 0.9500 . ?
C011 C019 1.383(3) . ?
C012 H012 0.9500 . ?
C012 C01F 1.367(3) . ?
C013 C017 1.426(3) . ?
C014 H014 0.9500 . ?
C014 C01I 1.392(3) . ?
C015 C01P 1.405(3) . ?
C016 H016 0.9500 . ?
C016 C01H 1.389(3) . ?
C016 C01Z 1.389(3) . ?
C018 C01T 1.421(3) . ?
C019 C01Z 1.385(3) . ?
C01A C01Q 1.389(3) . ?
C01A C01U 1.436(3) . ?
C01B H01B 0.9500 . ?
C01B C01Y 1.388(3) . ?
C01C C01U 1.427(3) . ?
C01C C023 1.417(3) . ?
C01C C025 1.415(3) . ?
C01D H01D 0.9500 . ?
C01D C01J 1.366(3) . ?
C01E H01E 0.9500 . ?
C01F H01F 0.9500 . ?
C01F C01J 1.412(3) . ?
C01G H01G 0.9500 . ?
C01G C01S 1.380(3) . ?
C01H H01L 0.9500 . ?
C01I H01I 0.9500 . ?
C01I C01K 1.387(3) . ?
C01J H01J 0.9500 . ?
C01K H01K 0.9500 . ?
C01K C01Y 1.386(3) . ?
C01L H01M 0.9500 . ?
C01L C01N 1.389(3) . ?
C01M H01N 0.9500 . ?
C01M C01X 1.375(3) . ?
C01N H01O 0.9500 . ?
C01O H01A 0.9800 . ?
C01O H01C 0.9800 . ?
C01O H01H 0.9800 . ?
C01P H01P 0.9500 . ?
C01P C020 1.377(3) . ?
C01Q C01R 1.490(3) . ?
C01Q C01W 1.426(3) . ?
C01S H01S 0.9500 . ?
C01T H01T 0.9500 . ?
C01U C021 1.425(3) . ?
C01V H01Q 0.9800 . ?
C01V H01R 0.9800 . ?
C01V H01U 0.9800 . ?
C01W H01W 0.9500 . ?
C01W C025 1.358(3) . ?
C01X H01X 0.9500 . ?
C01X C020 1.403(3) . ?
C01Y H01Y 0.9500 . ?
C01Z H01Z 0.9500 . ?
C020 H020 0.9500 . ?
C021 H021 0.9500 . ?
C021 C024 1.368(3) . ?
C022 H022 0.9500 . ?
C022 C023 1.361(3) . ?
C022 C024 1.404(3) . ?
C023 H023 0.9500 . ?
C024 H024 0.9500 . ?
C025 H025 0.9500 . ?
C026 H02A 0.9800 . ?
C026 H02B 0.9800 . ?
C026 H02C 0.9800 . ?
C027 H02D 0.9800 . ?
C027 H02E 0.9800 . ?
C027 H02F 0.9800 . ?
C028 H02G 0.9800 . ?
C028 H02H 0.9800 . ?
C028 H02I 0.9800 . ?

loop_
_geom_torsion_atom_site_label_1
_geom_torsion_atom_site_label_2
_geom_torsion_atom_site_label_3
_geom_torsion_atom_site_label_4
_geom_torsion
_geom_torsion_site_symmetry_1
_geom_torsion_site_symmetry_2
_geom_torsion_site_symmetry_3
_geom_torsion_site_symmetry_4
_geom_torsion_publ_flag
O001 C00E C018 C00M -33.8(3) . . . . ?
O001 C00E C018 C01T 141.8(2) . . . . ?
O003 C00E C018 C00M 149.59(18) . . . . ?
O003 C00E C018 C01T -34.8(2) . . . . ?
N007 C00F C00K O002 6.8(3) . . . . ?
N007 C00F C00K N009 -177.38(17) . . . . ?
N007 C00N C01S C01G 176.80(18) . . . . ?
N008 C013 C017 C00T -16.7(3) . . . . ?
N008 C013 C017 C00U 160.59(17) . . . . ?
N008 C019 C01Z C016 -175.88(17) . . . . ?
N009 C00L C00O C00C 16.1(2) . . . . ?
N009 C00L C00O C00H -162.57(16) . . . . ?
N009 C00V C014 C01I 178.20(17) . . . . ?
N009 C00V C01B C01Y -178.59(18) . . . . ?
N00A C00J C015 C00T -2.2(2) . . . . ?
N00A C00J C015 C01P 174.94(17) . . . . ?
N00A C00J C01M C01X -177.98(19) . . . . ?
N00A C00P C00S O004 -8.9(3) . . . . ?
N00A C00P C00S N008 175.05(18) . . . . ?
N00A C00P C00T C015 -2.5(2) . . . . ?
N00A C00P C00T C017 177.85(17) . . . . ?
C00B C00C C00F N007 2.7(2) . . . . ?
C00B C00C C00F C00K 175.08(17) . . . . ?
C00B C00C C00O C00H -11.3(3) . . . . ?
C00B C00C C00O C00L 170.2(2) . . . . ?
C00B C00N C01S C01G -2.8(3) . . . . ?
C00C C00B C00N N007 2.6(2) . . . . ?
C00C C00B C00N C01S -177.79(17) . . . . ?
C00C C00B C01E C010 -179.3(2) . . . . ?
C00C C00F C00K O002 -164.78(19) . . . . ?
C00C C00F C00K N009 11.0(3) . . . . ?
C00D C00M C018 C00E 171.32(17) . . . . ?
C00D C00M C018 C01T -4.1(3) . . . . ?
C00D C00R C00X C01T -4.1(3) . . . . ?
C00D C00R C01D C01J -0.6(3) . . . . ?
C00D C012 C01F C01J 1.2(3) . . . . ?
C00E C018 C01T C00X -170.93(18) . . . . ?
C00F N007 C00N C00B -1.0(2) . . . . ?
C00F N007 C00N C01S 179.39(19) . . . . ?
C00F C00C C00O C00H 171.65(18) . . . . ?
C00F C00C C00O C00L -6.8(3) . . . . ?
C00G C00L C00O C00C -164.78(17) . . . . ?
C00G C00L C00O C00H 16.6(3) . . . . ?
C00H C00I C00Q C00G 7.2(3) . . . . ?
C00H C00M C018 C00E -4.6(3) . . . . ?
C00H C00M C018 C01T 179.97(17) . . . . ?
C00I C00H C00M C00D -60.0(2) . . . . ?
C00I C00H C00M C018 115.8(2) . . . . ?
C00I C00H C00O C00C 171.21(18) . . . . ?
C00I C00H C00O C00L -10.3(3) . . . . ?
C00J N00A C00P C00S 173.98(18) . . . . ?
C00J N00A C00P C00T 1.2(2) . . . . ?
C00J C015 C01P C020 4.3(3) . . . . ?
C00J C01M C01X C020 1.9(3) . . . . ?
C00K N009 C00L C00G 168.47(17) . . . . ?
C00K N009 C00L C00O -12.4(3) . . . . ?
C00K N009 C00V C014 -72.2(2) . . . . ?
C00K N009 C00V C01B 104.8(2) . . . . ?
C00L N009 C00K O002 174.80(17) . . . . ?
C00L N009 C00K C00F -1.2(3) . . . . ?
C00L N009 C00V C014 130.30(19) . . . . ?
C00L N009 C00V C01B -52.7(2) . . . . ?
C00L C00G C00Q C00I -1.1(3) . . . . ?
C00M C00D C00R C00X 4.5(3) . . . . ?
C00M C00D C00R C01D -175.96(17) . . . . ?
C00M C00D C012 C01F 175.63(18) . . . . ?
C00M C00H C00I C00Q -174.49(17) . . . . ?
C00M C00H C00O C00C -16.1(3) . . . . ?
C00M C00H C00O C00L 162.38(17) . . . . ?
C00M C018 C01T C00X 4.7(3) . . . . ?
C00N N007 C00F C00C -1.1(2) . . . . ?
C00N N007 C00F C00K -173.66(17) . . . . ?
C00N C00B C00C C00F -3.1(2) . . . . ?
C00N C00B C00C C00O 179.5(2) . . . . ?
C00N C00B C01E C010 -3.7(3) . . . . ?
C00O C00C C00F N007 -179.43(16) . . . . ?
C00O C00C C00F C00K -7.0(3) . . . . ?
C00O C00H C00I C00Q -1.2(3) . . . . ?
C00O C00H C00M C00D 127.05(19) . . . . ?
C00O C00H C00M C018 -57.1(3) . . . . ?
C00P N00A C00J C015 0.7(2) . . . . ?
C00P N00A C00J C01M -179.6(2) . . . . ?
C00P C00T C015 C00J 2.8(2) . . . . ?
C00P C00T C015 C01P -173.5(2) . . . . ?
C00P C00T C017 C00U -166.90(18) . . . . ?
C00P C00T C017 C013 10.2(3) . . . . ?
C00Q C00G C00L N009 168.11(17) . . . . ?
C00Q C00G C00L C00O -11.0(3) . . . . ?
C00R C00D C00M C00H 175.50(17) . . . . ?
C00R C00D C00M C018 -0.4(3) . . . . ?
C00R C00D C012 C01F -4.1(3) . . . . ?
C00R C00X C01T C018 -0.5(3) . . . . ?
C00R C01D C01J C01F -2.3(3) . . . . ?
C00S N008 C013 C00Y -172.30(18) . . . . ?
C00S N008 C013 C017 8.7(3) . . . . ?
C00S N008 C019 C011 -99.1(2) . . . . ?
C00S N008 C019 C01Z 75.2(2) . . . . ?
C00S C00P C00T C015 -175.27(18) . . . . ?
C00S C00P C00T C017 5.1(3) . . . . ?
C00T C00P C00S O004 163.0(2) . . . . ?
C00T C00P C00S N008 -13.1(3) . . . . ?
C00T C015 C01P C020 -179.7(2) . . . . ?
C00U C01A C01Q C01R 13.7(3) . . . . ?
C00U C01A C01Q C01W -174.38(18) . . . . ?
C00U C01A C01U C01C 178.23(17) . . . . ?
C00U C01A C01U C021 -0.5(3) . . . . ?
C00V N009 C00K O002 18.6(3) . . . . ?
C00V N009 C00K C00F -157.36(16) . . . . ?
C00V N009 C00L C00G -36.4(2) . . . . ?
C00V N009 C00L C00O 142.77(17) . . . . ?
C00V C014 C01I C01K -0.6(3) . . . . ?
C00V C01B C01Y C01K 1.2(3) . . . . ?
C00W C00G C00L N009 -14.4(3) . . . . ?
C00W C00G C00L C00O 166.46(18) . . . . ?
C00W C00G C00Q C00I -178.74(18) . . . . ?
C00X C00R C01D C01J 178.86(19) . . . . ?
C00Y C013 C017 C00T 164.31(18) . . . . ?
C00Y C013 C017 C00U -18.4(3) . . . . ?
C00Y C01L C01N C00U -7.8(3) . . . . ?
C00Z C011 C019 N008 175.81(17) . . . . ?
C00Z C011 C019 C01Z 1.5(3) . . . . ?
C010 C01G C01S C00N -1.5(3) . . . . ?
C011 C00Z C01H C016 -0.5(3) . . . . ?
C011 C019 C01Z C016 -1.7(3) . . . . ?
C012 C00D C00M C00H -4.2(3) . . . . ?
C012 C00D C00M C018 179.82(18) . . . . ?
C012 C00D C00R C00X -175.72(17) . . . . ?
C012 C00D C00R C01D 3.8(3) . . . . ?
C012 C01F C01J C01D 2.0(3) . . . . ?
C013 N008 C00S O004 -170.23(18) . . . . ?
C013 N008 C00S C00P 6.0(3) . . . . ?
C013 N008 C019 C011 56.7(2) . . . . ?
C013 N008 C019 C01Z -129.0(2) . . . . ?
C013 C00Y C01L C01N 2.3(3) . . . . ?
C014 C00V C01B C01Y -1.7(3) . . . . ?
C014 C01I C01K C01Y 0.1(3) . . . . ?
C015 C00J C01M C01X 1.7(3) . . . . ?
C015 C00T C017 C00U 13.6(3) . . . . ?
C015 C00T C017 C013 -169.3(2) . . . . ?
C015 C01P C020 C01X -1.0(3) . . . . ?
C017 C00T C015 C00J -177.7(2) . . . . ?
C017 C00T C015 C01P 6.0(4) . . . . ?
C017 C00U C01A C01Q -132.1(2) . . . . ?
C017 C00U C01A C01U 55.0(3) . . . . ?
C017 C00U C01N C01L -0.1(3) . . . . ?
C019 N008 C00S O004 -15.8(3) . . . . ?
C019 N008 C00S C00P 160.45(17) . . . . ?
C019 N008 C013 C00Y 34.9(3) . . . . ?
C019 N008 C013 C017 -144.08(18) . . . . ?
C01A C00U C017 C00T 21.9(3) . . . . ?
C01A C00U C017 C013 -155.19(18) . . . . ?
C01A C00U C01N C01L 168.46(18) . . . . ?
C01A C01Q C01R O005 -153.44(18) . . . . ?
C01A C01Q C01R O006 29.9(3) . . . . ?
C01A C01Q C01W C025 -2.7(3) . . . . ?
C01A C01U C021 C024 -178.25(19) . . . . ?
C01B C00V C014 C01I 1.4(3) . . . . ?
C01C C01U C021 C024 3.0(3) . . . . ?
C01D C00R C00X C01T 176.39(19) . . . . ?
C01E C00B C00C C00F 172.8(2) . . . . ?
C01E C00B C00C C00O -4.6(4) . . . . ?
C01E C00B C00N N007 -174.26(16) . . . . ?
C01E C00B C00N C01S 5.4(3) . . . . ?
C01E C010 C01G C01S 3.0(3) . . . . ?
C01G C010 C01E C00B -0.3(3) . . . . ?
C01H C00Z C011 C019 -0.4(3) . . . . ?
C01H C016 C01Z C019 0.9(3) . . . . ?
C01I C01K C01Y C01B -0.4(3) . . . . ?
C01L C00Y C013 N008 -168.10(17) . . . . ?
C01L C00Y C013 C017 10.9(3) . . . . ?
C01M C00J C015 C00T 178.14(18) . . . . ?
C01M C00J C015 C01P -4.7(3) . . . . ?
C01M C01X C020 C01P -2.2(3) . . . . ?
C01N C00U C017 C00T -170.17(18) . . . . ?
C01N C00U C017 C013 12.8(3) . . . . ?
C01N C00U C01A C01Q 59.8(3) . . . . ?
C01N C00U C01A C01U -113.2(2) . . . . ?
C01O N007 C00F C00C -173.33(18) . . . . ?
C01O N007 C00F C00K 14.1(3) . . . . ?
C01O N007 C00N C00B 171.79(17) . . . . ?
C01O N007 C00N C01S -7.8(3) . . . . ?
C01Q C01A C01U C01C 4.9(3) . . . . ?
C01Q C01A C01U C021 -173.82(18) . . . . ?
C01Q C01W C025 C01C 3.3(3) . . . . ?
C01R C01Q C01W C025 169.55(19) . . . . ?
C01U C01A C01Q C01R -173.40(17) . . . . ?
C01U C01A C01Q C01W -1.5(3) . . . . ?
C01U C01C C023 C022 1.9(3) . . . . ?
C01U C01C C025 C01W 0.2(3) . . . . ?
C01U C021 C024 C022 -0.5(3) . . . . ?
C01V C00Y C013 N008 13.8(3) . . . . ?
C01V C00Y C013 C017 -167.27(18) . . . . ?
C01V C00Y C01L C01N -179.42(18) . . . . ?
C01W C01Q C01R O005 34.4(2) . . . . ?
C01W C01Q C01R O006 -142.2(2) . . . . ?
C01Z C016 C01H C00Z 0.2(3) . . . . ?
C023 C01C C01U C01A 177.56(18) . . . . ?
C023 C01C C01U C021 -3.6(3) . . . . ?
C023 C01C C025 C01W 178.3(2) . . . . ?
C023 C022 C024 C021 -1.4(3) . . . . ?
C024 C022 C023 C01C 0.7(3) . . . . ?
C025 C01C C01U C01A -4.3(3) . . . . ?
C025 C01C C01U C021 174.49(18) . . . . ?
C025 C01C C023 C022 -176.2(2) . . . . ?
C026 O003 C00E O001 -3.1(3) . . . . ?
C026 O003 C00E C018 173.64(16) . . . . ?
C027 N00A C00J C015 -175.50(19) . . . . ?
C027 N00A C00J C01M 4.2(3) . . . . ?
C027 N00A C00P C00S -10.0(3) . . . . ?
C027 N00A C00P C00T 177.2(2) . . . . ?
C028 O005 C01R O006 4.5(3) . . . . ?
C028 O005 C01R C01Q -172.19(18) . . . . ?
